data_9007620
loop_
_publ_author_name
'Akao, M.'
'Iwai, S.'

_publ_section_title
;
 The hydrogen bonding of hydromagnesite
;
_journal_name_full 'Acta Crystallographica, Section B'
_journal_page_first 1273
_journal_page_last 1275
_journal_paper_doi 10.1107/S0567740877005834
_journal_volume 33
_journal_year 1977
_chemical_formula_sum 'C4 H10 Mg5 O18'
_chemical_name_mineral Hydromagnesite
_space_group_IT_number 14
_symmetry_space_group_name_Hall '-P 2ybc'
_symmetry_space_group_name_H-M 'P 1 21/c 1'
_cell_angle_alpha 90
_cell_angle_beta 114.44
_cell_angle_gamma 90
_cell_formula_units_Z 2
_cell_length_a 10.105
_cell_length_b 8.954
_cell_length_c 8.378
_cell_volume 690.118
_database_code_amcsd 0009586
_exptl_crystal_density_diffrn 2.250
_cod_original_formula_sum 'Mg5 C4 O18 H10'
_cod_database_code 9007620

loop_
_space_group_symop_operation_xyz
x,y,z
x,1/2-y,1/2+z
-x,1/2+y,1/2-z
-x,-y,-z

loop_
_atom_site_label
_atom_site_fract_x
_atom_site_fract_y
_atom_site_fract_z
_atom_site_U_iso_or_equiv
_atom_site_type_symbol
_atom_site_attached_hydrogens
Mg1 0.34502 0.06865 0.35897 ? Mg 0
Mg11 0.34474 0.43518 0.49177 ? Mg 0
Mg2 0.00000 0.00000 0.00000 ? Mg 0
C1 0.08223 0.26599 0.27463 ? C 0
C2 0.47277 0.33128 0.23558 ? C 0
O-h 0.22455 0.97967 0.11721 ? O 0
Ow1 0.24791 0.61189 0.30117 ? O 0
Ow2 0.23813 0.92381 0.45921 ? O 0
O1 0.00878 0.17176 0.16220 ? O 0
O11 0.01677 0.37440 0.30587 ? O 0
O2 0.22288 0.25692 0.35464 ? O 0
O3 0.43075 0.19566 0.21587 ? O 0
O4 0.49221 0.40165 0.37848 ? O 0
O44 0.49778 0.39688 0.11400 ? O 0
H1 0.23000 0.89600 0.11600 0.04306 H 0
H2 0.16300 0.63300 0.27800 0.04433 H 0
H3 0.28900 0.68400 0.35600 0.04179 H 0
H4 0.14500 0.91100 0.38500 0.05319 H 0
H5 0.24300 0.91500 0.56600 0.05446 H 0

loop_
_cod_changelog_entry_id
_cod_changelog_entry_author
_cod_changelog_entry_date
_cod_changelog_entry_text
1
;cod-tools version 3.8.0
Id: cif_guess_AMCSD_atom_types 9581 2023-05-17 12:35:41Z saulius
;
2023-05-18T08:42:11+03:00
;Derived atom types and hydrogen counts
from atom names that follow the AMCSD naming convention
(Wat == water, O-H == hydroxyl).
;

loop_
_cod_related_entry_id
_cod_related_entry_database
_cod_related_entry_code
1 AMCSD 0009586
